data_2105254
loop_
_publ_author_name
'Davies, Kate'
'Bourne, Susan A.'
'\"Ohrstr\"om, Lars'
'Oliver, Clive L.'

_publ_section_title
;
 Topological studies of three related metal-organic frameworks of Gd^III^
 and 5-nitroisophthalate
;
_journal_issue 5
_journal_name_full 'Acta Crystallographica Section B'
_journal_page_first 528
_journal_page_last 535
_journal_paper_doi 10.1107/S0108768112032053
_journal_volume 68
_journal_year 2012
_chemical_formula_sum 'C36 H42.35 Gd2 N7 O24.67'
_chemical_formula_weight 1282.34
_chemical_name_systematic
;
 ?
;
_space_group_IT_number 15
_symmetry_cell_setting monoclinic
_symmetry_space_group_name_Hall '-C 2yc'
_symmetry_space_group_name_H-M 'C 1 2/c 1'
_atom_sites_solution_hydrogens geom
_atom_sites_solution_primary direct
_atom_sites_solution_secondary difmap
_audit_creation_method SHELXL-97
_cell_angle_alpha 90.00
_cell_angle_beta 105.2080(10)
_cell_angle_gamma 90.00
_cell_formula_units_Z 8
_cell_length_a 24.9427(2)
_cell_length_b 16.9411(2)
_cell_length_c 25.2889(2)
_cell_measurement_reflns_used 25385
_cell_measurement_temperature 173(2)
_cell_measurement_theta_max 27.48
_cell_measurement_theta_min 1.00
_cell_volume 10311.77(18)
_computing_cell_refinement 'DENZO-SMN (Otwinowski & Minor, 1997)'
_computing_data_collection 'COLLECT 2000'
_computing_data_reduction 'DENZO-SMN (Otwinowski & Minor, 1997)'
_computing_structure_refinement 'SHELXL-97 (Sheldrick, 1997)'
_computing_structure_solution 'SHELXS-97 (Sheldrick, 1990)'
_diffrn_ambient_temperature 173(2)
_diffrn_measured_fraction_theta_full 0.999
_diffrn_measured_fraction_theta_max 0.999
_diffrn_measurement_device_type 'Nonius Kappa CCD diffractometer'
_diffrn_measurement_method 'omega- and phi-scans of 0.5 deg.'
_diffrn_radiation_monochromator graphite
_diffrn_radiation_source 'fine-focus sealed tube'
_diffrn_radiation_type MoK\a
_diffrn_radiation_wavelength 0.71073
_diffrn_reflns_av_R_equivalents 0.0824
_diffrn_reflns_av_sigmaI/netI 0.0275
_diffrn_reflns_limit_h_max 32
_diffrn_reflns_limit_h_min -32
_diffrn_reflns_limit_k_max 21
_diffrn_reflns_limit_k_min -21
_diffrn_reflns_limit_l_max 32
_diffrn_reflns_limit_l_min -32
_diffrn_reflns_number 180368
_diffrn_reflns_theta_full 27.48
_diffrn_reflns_theta_max 27.48
_diffrn_reflns_theta_min 1.58
_exptl_absorpt_coefficient_mu 2.636
_exptl_absorpt_correction_T_max 0.6932
_exptl_absorpt_correction_T_min 0.5052
_exptl_absorpt_correction_type multi-scan
_exptl_absorpt_process_details 'program SADABS'
_exptl_crystal_colour 'pale yellow'
_exptl_crystal_density_diffrn 1.652
_exptl_crystal_density_method 'not measured'
_exptl_crystal_description 'Irregular blocks'
_exptl_crystal_F_000 5062
_exptl_crystal_size_max 0.30
_exptl_crystal_size_mid 0.20
_exptl_crystal_size_min 0.15
_refine_diff_density_max 1.732
_refine_diff_density_min -2.087
_refine_ls_extinction_method none
_refine_ls_goodness_of_fit_ref 1.130
_refine_ls_hydrogen_treatment constr
_refine_ls_matrix_type full
_refine_ls_number_parameters 616
_refine_ls_number_reflns 11826
_refine_ls_number_restraints 0
_refine_ls_restrained_S_all 1.130
_refine_ls_R_factor_all 0.0538
_refine_ls_R_factor_gt 0.0402
_refine_ls_shift/su_max 0.001
_refine_ls_shift/su_mean 0.000
_refine_ls_structure_factor_coef Fsqd
_refine_ls_weighting_details 'calc w=1/[\s^2^(Fo^2^)+(0.0543P)^2^+84.1706P] where P=(Fo^2^+2Fc^2^)/3'
_refine_ls_weighting_scheme calc
_refine_ls_wR_factor_gt 0.1040
_refine_ls_wR_factor_ref 0.1139
_reflns_number_gt 9903
_reflns_number_total 11826
_reflns_threshold_expression >2sigma(I)
_cod_data_source_file hw5022.cif
_cod_data_source_block II
_cod_depositor_comments
;
The following automatic conversions were performed:

'_symmetry_cell_setting' value 'Monoclinic' changed to 'monoclinic'
according to /home/saulius/struct/CIF-dictionaries/cif_core.dic
dictionary named 'cif_core.dic' version 2.4.2 from 2011-04-26.

Automatic conversion script
Id: cif_fix_values 1891 2012-01-12 08:04:46Z andrius 
;
_cod_original_cell_volume 10311.77(17)
_cod_original_sg_symbol_H-M C2/c
_cod_database_code 2105254
_cod_database_fobs_code 2105254

loop_
_symmetry_equiv_pos_as_xyz
'x, y, z'
'-x, y, -z+1/2'
'x+1/2, y+1/2, z'
'-x+1/2, y+1/2, -z+1/2'
'-x, -y, -z'
'x, -y, z-1/2'
'-x+1/2, -y+1/2, -z'
'x+1/2, -y+1/2, z-1/2'

loop_
_atom_site_type_symbol
_atom_site_label
_atom_site_fract_x
_atom_site_fract_y
_atom_site_fract_z
_atom_site_U_iso_or_equiv
_atom_site_adp_type
_atom_site_calc_flag
_atom_site_refinement_flags
_atom_site_occupancy
_atom_site_symmetry_multiplicity
_atom_site_disorder_assembly
_atom_site_disorder_group
Gd Gd1 0.218148(9) 0.817639(12) 0.052427(8) 0.01701(7) Uani d . 1 1 . 1
Gd Gd2 0.408743(9) 0.899477(13) -0.261900(9) 0.01900(7) Uani d . 1 1 . 2
O O21 0.35149(18) 0.7840(3) -0.27179(18) 0.0452(10) Uani d . 1 1 . .
O O8 0.12362(14) 0.8762(2) 0.04171(14) 0.0265(7) Uani d . 1 1 . .
O O7 0.15039(14) 0.7754(2) 0.09801(14) 0.0288(8) Uani d . 1 1 . .
O O17 0.33782(14) 0.9825(2) -0.23919(14) 0.0277(7) Uani d . 1 1 . .
O O14 0.21363(14) 0.9137(2) -0.01861(13) 0.0236(7) Uani d . 1 1 . .
O O13 0.25176(14) 0.81279(19) -0.05061(14) 0.0244(7) Uani d . 1 1 . 2
O O2 0.34848(13) 0.7478(2) 0.01923(14) 0.0271(7) Uani d . 1 1 . .
O O12 0.02815(15) 0.6787(2) 0.20631(15) 0.0346(9) Uani d . 1 1 . .
O O11 -0.06335(15) 0.6880(2) 0.17329(15) 0.0317(8) Uani d . 1 1 . .
O O6 0.45205(15) 1.0122(2) 0.19367(15) 0.0316(8) Uani d . 1 1 . .
O O19 0.26483(15) 0.7891(2) 0.14812(14) 0.0313(8) Uani d . 1 1 . .
O O18 0.36959(17) 0.8845(2) -0.18203(16) 0.0366(9) Uani d . 1 1 . .
O O5 0.54116(15) 1.0093(2) 0.19353(15) 0.0340(8) Uani d . 1 1 . .
C C17 0.23784(19) 0.8840(3) -0.05202(18) 0.0210(9) Uani d . 1 1 . 2
C C1 0.35421(19) 0.8056(3) 0.05138(19) 0.0210(9) Uani d . 1 1 . .
C C9 0.11400(19) 0.8246(3) 0.07382(19) 0.0222(9) Uani d . 1 1 . 2
O O20 0.22862(14) 0.9417(2) 0.10166(14) 0.0271(7) Uani d . 1 1 . .
N N2 -0.0807(2) 0.9129(3) 0.0342(2) 0.0418(12) Uani d . 1 1 . .
C C23 0.3384(2) 0.9430(3) -0.1967(2) 0.0253(10) Uani d . 1 1 . 1
N N7 0.3236(2) 0.8825(3) -0.43919(19) 0.0380(11) Uani d . 1 1 . .
N N5 0.2027(2) 1.0663(3) 0.1151(2) 0.0399(12) Uani d . 1 1 . .
C C25 0.3052(2) 0.8224(3) 0.1784(2) 0.0294(11) Uani d . 1 1 . .
H H25 0.3137 0.8746 0.1694 0.035 Uiso calc R 1 1 . .
N N1 0.55757(19) 0.7862(3) 0.0673(2) 0.0436(13) Uani d . 1 1 . .
N N3 0.2340(2) 1.1508(3) -0.1325(2) 0.0453(13) Uani d . 1 1 . .
N N4 0.3374(2) 0.7896(3) 0.2227(2) 0.0420(12) Uani d . 1 1 . .
C C34 0.3336(2) 0.8674(4) -0.3869(2) 0.0383(13) Uani d . 1 1 . .
H H34 0.3333 0.8136 -0.3763 0.046 Uiso calc R 1 1 . .
C C28 0.2053(2) 1.0042(3) 0.0846(2) 0.0353(12) Uani d . 1 1 . .
H H28 0.1878 1.0079 0.0465 0.042 Uiso calc R 1 1 . .
C C29 0.2262(3) 1.0666(4) 0.1741(3) 0.0453(15) Uani d . 1 1 . .
H H29A 0.1962 1.0649 0.1924 0.068 Uiso calc R 1 1 . .
H H29B 0.2481 1.1148 0.1848 0.068 Uiso calc R 1 1 . .
H H29C 0.2503 1.0204 0.1848 0.068 Uiso calc R 1 1 . .
C C35 0.3165(4) 0.8218(5) -0.4803(3) 0.072(3) Uani d . 1 1 . .
H H35A 0.3210 0.7699 -0.4625 0.109 Uiso calc R 1 1 . .
H H35B 0.3444 0.8283 -0.5009 0.109 Uiso calc R 1 1 . .
H H35C 0.2793 0.8258 -0.5053 0.109 Uiso calc R 1 1 . .
C C36 0.3247(4) 0.9638(4) -0.4579(3) 0.060(2) Uani d . 1 1 . .
H H36A 0.3302 0.9996 -0.4266 0.091 Uiso calc R 1 1 . .
H H36B 0.2893 0.9760 -0.4845 0.091 Uiso calc R 1 1 . .
H H36C 0.3552 0.9702 -0.4753 0.091 Uiso calc R 1 1 . .
C C27 0.3846(3) 0.8314(5) 0.2580(3) 0.062(2) Uani d . 1 1 . .
H H27A 0.3873 0.8842 0.2431 0.093 Uiso calc R 1 1 . .
H H27B 0.4188 0.8020 0.2596 0.093 Uiso calc R 1 1 . .
H H27C 0.3793 0.8360 0.2949 0.093 Uiso calc R 1 1 . .
N N6 0.3598(2) 0.6589(3) -0.2390(2) 0.0455(12) Uani d . 1 1 . .
C C7 0.4921(2) 0.9858(3) 0.17824(19) 0.0243(10) Uani d . 1 1 . .
C C15 -0.0145(2) 0.7052(3) 0.1734(2) 0.0251(10) Uani d . 1 1 . .
C C31 0.3398(3) 0.7321(4) -0.2423(2) 0.0400(13) Uani d . 1 1 . .
H H31 0.3151 0.7453 -0.2208 0.048 Uiso calc R 1 1 . .
C C33 0.4008(4) 0.6385(5) -0.2672(4) 0.073(2) Uani d . 1 1 . 1
H H33A 0.4094 0.6850 -0.2865 0.110 Uiso calc R 1 1 . 1
H H33B 0.3864 0.5964 -0.2936 0.110 Uiso calc R 1 1 . 1
H H33C 0.4346 0.6203 -0.2406 0.110 Uiso calc R 1 1 . 1
C C32 0.3417(4) 0.5995(4) -0.2061(3) 0.0577(19) Uani d . 1 1 . .
H H32A 0.3170 0.6238 -0.1863 0.087 Uiso calc R 1 1 . .
H H32B 0.3741 0.5770 -0.1798 0.087 Uiso calc R 1 1 . .
H H32C 0.3217 0.5576 -0.2301 0.087 Uiso calc R 1 1 . .
C C8 0.42499(19) 0.8935(3) 0.11473(18) 0.0217(9) Uani d . 1 1 . .
H H8 0.3956 0.9178 0.1262 0.026 Uiso calc R 1 1 . .
C C10 0.0574(2) 0.8216(3) 0.0842(2) 0.0239(10) Uani d . 1 1 . 2
C C6 0.47924(19) 0.9195(3) 0.13667(18) 0.0220(9) Uani d . 1 1 A .
C C2 0.41267(19) 0.8323(3) 0.07611(18) 0.0219(9) Uani d . 1 1 . .
C C5 0.52278(19) 0.8853(3) 0.12028(19) 0.0245(10) Uani d . 1 1 . .
H H5 0.5599 0.9033 0.1343 0.029 Uiso calc R 1 1 A .
C C18 0.25198(19) 0.9388(3) -0.09355(18) 0.0221(9) Uani d . 1 1 . .
C C13 -0.0478(2) 0.8114(3) 0.1024(2) 0.0260(10) Uani d . 1 1 . .
H H13 -0.0840 0.8078 0.1078 0.031 Uiso calc R 1 1 . .
C C14 -0.0050(2) 0.7628(3) 0.13125(19) 0.0239(9) Uani d . 1 1 . .
C C22 0.3005(2) 0.9678(3) -0.16220(19) 0.0243(10) Uani d . 1 1 . .
C C3 0.4569(2) 0.7965(3) 0.0602(2) 0.0273(10) Uani d . 1 1 . .
H H3 0.4504 0.7545 0.0344 0.033 Uiso calc R 1 1 A .
C C4 0.5105(2) 0.8242(3) 0.0830(2) 0.0272(10) Uani d . 1 1 A .
C C19 0.2322(2) 1.0157(3) -0.0974(2) 0.0274(10) Uani d . 1 1 . .
H H19 0.2077 1.0326 -0.0765 0.033 Uiso calc R 1 1 . .
C C24 0.2869(2) 0.9149(3) -0.12543(19) 0.0228(9) Uani d . 1 1 . .
H H24 0.3014 0.8627 -0.1222 0.027 Uiso calc R 1 1 . .
C C20 0.2488(2) 1.0668(3) -0.1322(2) 0.0331(12) Uani d . 1 1 . .
C C21 0.2812(2) 1.0440(3) -0.1662(2) 0.0316(11) Uani d . 1 1 . .
H H21 0.2899 1.0800 -0.1916 0.038 Uiso calc R 1 1 . .
C C11 0.0159(2) 0.8717(3) 0.0564(2) 0.0276(10) Uani d . 1 1 . .
H H11 0.0228 0.9098 0.0314 0.033 Uiso calc R 1 1 . 2
C C12 -0.0361(2) 0.8648(3) 0.0659(2) 0.0299(11) Uani d . 1 1 . .
C C16 0.04704(19) 0.7669(3) 0.12154(19) 0.0237(9) Uani d . 1 1 . .
H H16 0.0758 0.7324 0.1404 0.028 Uiso calc R 1 1 . 2
O O22 0.34350(15) 0.9176(2) -0.34991(15) 0.0337(8) Uani d . 1 1 . .
O O1 0.31612(13) 0.8423(2) 0.06486(14) 0.0248(7) Uani d . 1 1 . .
C C26 0.3250(4) 0.7113(5) 0.2399(4) 0.073(2) Uiso d . 1 1 . 1
H H26A 0.2995 0.7157 0.2633 0.109 Uiso calc R 1 1 . 1
H H26B 0.3595 0.6859 0.2604 0.109 Uiso calc R 1 1 . 1
H H26C 0.3077 0.6796 0.2075 0.109 Uiso calc R 1 1 . 1
O O9 -0.0720(2) 0.9557(3) -0.0023(2) 0.0590(13) Uani d . 1 1 . .
O O10 -0.1263(2) 0.9081(3) 0.0435(2) 0.0646(15) Uani d . 1 1 . .
O O16 0.2539(2) 1.1974(3) -0.1584(2) 0.0561(13) Uani d . 1 1 . .
O O4 0.6047(2) 0.8122(3) 0.0864(2) 0.0575(13) Uiso d . 1 1 A .
O O3A 0.5473(3) 0.7200(8) 0.0423(5) 0.041(3) Uiso d P 0.57(4) 1 A 1
O O15 0.2010(2) 1.1702(3) -0.1065(2) 0.0687(15) Uiso d . 1 1 . .
C C30 0.1749(4) 1.1388(6) 0.0921(4) 0.082(3) Uiso d . 1 1 . .
H H30A 0.1611 1.1333 0.0522 0.123 Uiso calc R 1 1 . .
H H30B 0.2012 1.1829 0.1006 0.123 Uiso calc R 1 1 . .
H H30C 0.1437 1.1491 0.1079 0.123 Uiso calc R 1 1 . .
O O3B 0.5489(4) 0.7447(10) 0.0273(6) 0.036(4) Uiso d P 0.43(4) 1 A 2
O O25 0.4693(4) 0.6192(6) 0.1381(4) 0.088(3) Uiso d P 0.68 1 B 3
O O24 0.4198(6) 0.5960(8) 0.0981(6) 0.085(4) Uiso d P 0.48 1 C 5
O O27 0.5137(7) 1.0258(10) 0.0204(7) 0.099(5) Uiso d P 0.46 1 . 6
O O28 0.4644(11) 1.0717(16) 0.0266(11) 0.112(8) Uiso d P 0.33 1 D 8
O O23 0.5500(9) 0.6624(14) 0.1758(9) 0.124(7) Uiso d P 0.41 1 E 1
O O26 0.5204(13) 0.5972(17) 0.1276(12) 0.123(9) Uiso d P 0.32 1 F 4

loop_
_atom_site_aniso_label
_atom_site_aniso_U_11
_atom_site_aniso_U_22
_atom_site_aniso_U_33
_atom_site_aniso_U_12
_atom_site_aniso_U_13
_atom_site_aniso_U_23
Gd1 0.01741(11) 0.01823(12) 0.01741(11) -0.00011(8) 0.00816(8) -0.00059(8)
Gd2 0.01669(11) 0.02398(13) 0.01819(11) -0.00011(8) 0.00788(8) 0.00022(8)
O21 0.048(2) 0.044(2) 0.044(2) -0.023(2) 0.013(2) 0.0013(19)
O8 0.0279(18) 0.0266(18) 0.0296(18) 0.0004(14) 0.0158(15) 0.0040(14)
O7 0.0229(17) 0.037(2) 0.0301(18) 0.0032(15) 0.0140(14) 0.0092(15)
O17 0.0306(18) 0.0337(19) 0.0227(17) 0.0055(15) 0.0140(14) 0.0044(14)
O14 0.0281(17) 0.0262(17) 0.0208(16) 0.0038(14) 0.0139(14) 0.0023(13)
O13 0.0253(17) 0.0207(17) 0.0285(18) 0.0008(13) 0.0093(14) 0.0021(13)
O2 0.0193(16) 0.0301(18) 0.0309(18) -0.0004(14) 0.0049(14) -0.0097(15)
O12 0.0285(19) 0.050(2) 0.0299(19) 0.0127(17) 0.0153(16) 0.0175(17)
O11 0.0269(19) 0.040(2) 0.0313(19) -0.0022(15) 0.0141(15) 0.0119(16)
O6 0.0283(18) 0.035(2) 0.034(2) -0.0001(15) 0.0130(15) -0.0140(16)
O19 0.0318(19) 0.038(2) 0.0231(17) -0.0024(16) 0.0060(15) 0.0042(15)
O18 0.043(2) 0.038(2) 0.039(2) 0.0145(17) 0.0284(18) 0.0147(17)
O5 0.0277(19) 0.045(2) 0.0295(19) -0.0092(16) 0.0081(15) -0.0151(16)
C17 0.021(2) 0.024(2) 0.018(2) 0.0008(18) 0.0049(17) -0.0005(17)
C1 0.018(2) 0.024(2) 0.022(2) -0.0005(17) 0.0069(18) -0.0007(18)
C9 0.020(2) 0.028(2) 0.020(2) -0.0033(18) 0.0087(18) -0.0020(18)
O20 0.0301(18) 0.0233(17) 0.0278(18) 0.0032(14) 0.0076(14) -0.0050(14)
N2 0.035(3) 0.047(3) 0.046(3) 0.012(2) 0.016(2) 0.014(2)
C23 0.026(2) 0.027(2) 0.026(2) 0.0006(19) 0.0113(19) 0.0035(19)
N7 0.044(3) 0.042(3) 0.024(2) -0.006(2) 0.003(2) -0.001(2)
N5 0.036(3) 0.028(2) 0.051(3) 0.009(2) 0.002(2) -0.013(2)
C25 0.034(3) 0.032(3) 0.023(2) -0.001(2) 0.008(2) 0.000(2)
N1 0.024(2) 0.060(3) 0.045(3) 0.006(2) 0.006(2) -0.022(3)
N3 0.059(3) 0.039(3) 0.048(3) 0.015(2) 0.032(3) 0.008(2)
N4 0.044(3) 0.039(3) 0.034(3) -0.003(2) -0.006(2) 0.001(2)
C34 0.036(3) 0.045(3) 0.031(3) -0.007(3) 0.003(2) 0.000(2)
C28 0.036(3) 0.030(3) 0.037(3) 0.004(2) 0.004(2) -0.007(2)
C29 0.046(3) 0.047(4) 0.049(4) -0.008(3) 0.025(3) -0.023(3)
C35 0.123(8) 0.056(5) 0.034(4) -0.015(5) 0.013(4) -0.010(3)
C36 0.095(6) 0.046(4) 0.038(4) -0.001(4) 0.013(4) 0.004(3)
C27 0.060(5) 0.054(4) 0.052(4) 0.004(3) -0.021(4) -0.013(3)
N6 0.053(3) 0.047(3) 0.041(3) -0.011(3) 0.019(2) 0.001(2)
C7 0.029(2) 0.026(2) 0.020(2) -0.0021(19) 0.0110(19) -0.0025(18)
C15 0.026(2) 0.028(2) 0.025(2) 0.0047(19) 0.014(2) 0.0065(19)
C31 0.043(3) 0.041(3) 0.038(3) -0.015(3) 0.014(3) -0.008(3)
C33 0.082(6) 0.066(5) 0.088(6) 0.012(4) 0.052(5) 0.006(5)
C32 0.085(6) 0.041(4) 0.051(4) -0.017(4) 0.024(4) 0.001(3)
C8 0.018(2) 0.028(2) 0.020(2) 0.0019(18) 0.0075(17) -0.0016(18)
C10 0.024(2) 0.025(2) 0.025(2) -0.0006(18) 0.0117(19) -0.0030(18)
C6 0.023(2) 0.028(2) 0.016(2) 0.0001(19) 0.0055(17) -0.0035(18)
C2 0.023(2) 0.028(2) 0.015(2) 0.0086(19) 0.0057(17) -0.0006(17)
C5 0.018(2) 0.034(3) 0.022(2) 0.0002(19) 0.0067(18) -0.0021(19)
C18 0.025(2) 0.024(2) 0.019(2) 0.0005(18) 0.0105(18) -0.0001(18)
C13 0.022(2) 0.034(3) 0.026(2) 0.0029(19) 0.0122(19) 0.002(2)
C14 0.026(2) 0.027(2) 0.022(2) 0.0006(19) 0.0122(19) 0.0021(19)
C22 0.030(2) 0.028(2) 0.019(2) 0.002(2) 0.0122(19) -0.0001(18)
C3 0.025(2) 0.029(3) 0.027(2) 0.004(2) 0.006(2) -0.007(2)
C4 0.019(2) 0.037(3) 0.027(2) 0.003(2) 0.0088(19) -0.005(2)
C19 0.037(3) 0.025(2) 0.026(2) 0.011(2) 0.018(2) 0.0034(19)
C24 0.023(2) 0.023(2) 0.024(2) 0.0023(18) 0.0090(18) 0.0009(18)
C20 0.047(3) 0.025(3) 0.034(3) 0.011(2) 0.024(2) 0.005(2)
C21 0.043(3) 0.029(3) 0.028(3) 0.006(2) 0.019(2) 0.007(2)
C11 0.029(3) 0.032(3) 0.025(2) 0.000(2) 0.013(2) 0.005(2)
C12 0.026(2) 0.034(3) 0.032(3) 0.007(2) 0.010(2) 0.007(2)
C16 0.022(2) 0.031(3) 0.020(2) 0.0022(19) 0.0090(18) 0.0028(19)
O22 0.0263(18) 0.048(2) 0.0253(18) 0.0045(16) 0.0033(15) -0.0060(16)
O1 0.0177(16) 0.0325(18) 0.0260(17) -0.0023(14) 0.0093(13) -0.0064(14)
O9 0.054(3) 0.065(3) 0.062(3) 0.018(2) 0.023(2) 0.036(3)
O10 0.039(3) 0.087(4) 0.075(4) 0.025(2) 0.027(2) 0.036(3)
O16 0.067(3) 0.039(2) 0.068(3) 0.007(2) 0.026(3) 0.018(2)

loop_
_atom_type_symbol
_atom_type_description
_atom_type_scat_dispersion_real
_atom_type_scat_dispersion_imag
_atom_type_scat_source
C C 0.0033 0.0016 'International Tables Vol C Tables 4.2.6.8 and 6.1.1.4'
H H 0.0000 0.0000 'International Tables Vol C Tables 4.2.6.8 and 6.1.1.4'
N N 0.0061 0.0033 'International Tables Vol C Tables 4.2.6.8 and 6.1.1.4'
O O 0.0106 0.0060 'International Tables Vol C Tables 4.2.6.8 and 6.1.1.4'
Gd Gd -0.1653 3.9035 'International Tables Vol C Tables 4.2.6.8 and 6.1.1.4'

loop_
_geom_angle_atom_site_label_1
_geom_angle_atom_site_label_2
_geom_angle_atom_site_label_3
_geom_angle_site_symmetry_1
_geom_angle_site_symmetry_3
_geom_angle
O2 Gd1 O7 7_565 . 77.74(12)
O2 Gd1 O14 7_565 . 81.98(12)
O7 Gd1 O14 . . 131.44(11)
O2 Gd1 O1 7_565 . 131.14(11)
O7 Gd1 O1 . . 143.83(12)
O14 Gd1 O1 . . 80.09(12)
O2 Gd1 O20 7_565 . 138.88(11)
O7 Gd1 O20 . . 90.36(12)
O14 Gd1 O20 . . 76.94(11)
O1 Gd1 O20 . . 79.29(11)
O2 Gd1 O19 7_565 . 135.76(12)
O7 Gd1 O19 . . 71.15(12)
O14 Gd1 O19 . . 142.24(12)
O1 Gd1 O19 . . 72.68(12)
O20 Gd1 O19 . . 72.74(12)
O2 Gd1 O8 7_565 . 69.75(11)
O7 Gd1 O8 . . 53.61(11)
O14 Gd1 O8 . . 78.04(11)
O1 Gd1 O8 . . 146.72(11)
O20 Gd1 O8 . . 71.55(12)
O19 Gd1 O8 . . 112.08(12)
O12 Gd2 O6 7_565 6_575 110.31(13)
O12 Gd2 O21 7_565 . 83.36(15)
O6 Gd2 O21 6_575 . 145.32(14)
O12 Gd2 O22 7_565 . 147.81(14)
O6 Gd2 O22 6_575 . 75.88(13)
O21 Gd2 O22 . . 76.57(15)
O12 Gd2 O5 7_565 5_675 77.47(15)
O6 Gd2 O5 6_575 5_675 73.27(14)
O21 Gd2 O5 . 5_675 141.38(14)
O22 Gd2 O5 . 5_675 132.78(14)
O12 Gd2 O11 7_565 8_565 77.64(14)
O6 Gd2 O11 6_575 8_565 79.28(13)
O21 Gd2 O11 . 8_565 72.64(14)
O22 Gd2 O11 . 8_565 72.51(13)
O5 Gd2 O11 5_675 8_565 133.25(12)
O12 Gd2 O17 7_565 . 128.61(12)
O6 Gd2 O17 6_575 . 101.64(12)
O21 Gd2 O17 . . 92.65(14)
O22 Gd2 O17 . . 77.78(12)
O5 Gd2 O17 5_675 . 74.52(12)
O11 Gd2 O17 8_565 . 149.13(12)
O12 Gd2 O18 7_565 . 77.92(12)
O6 Gd2 O18 6_575 . 143.16(14)
O21 Gd2 O18 . . 69.49(15)
O22 Gd2 O18 . . 116.84(13)
O5 Gd2 O18 5_675 . 73.84(14)
O11 Gd2 O18 8_565 . 136.71(13)
O17 Gd2 O18 . . 53.33(11)
C31 O21 Gd2 . . 138.2(4)
C9 O8 Gd1 . . 89.3(3)
C9 O7 Gd1 . . 94.5(3)
C23 O17 Gd2 . . 92.7(3)
C17 O14 Gd1 . . 107.0(3)
C1 O2 Gd1 . 7_565 142.4(3)
C15 O12 Gd2 . 7_565 164.4(4)
C15 O11 Gd2 . 8_466 126.1(3)
C7 O6 Gd2 . 6_576 154.5(3)
C25 O19 Gd1 . . 128.8(3)
C23 O18 Gd2 . . 91.4(3)
C7 O5 Gd2 . 5_675 135.1(3)
O13 C17 O14 . . 122.8(4)
O13 C17 C18 . . 119.8(4)
O14 C17 C18 . . 117.3(4)
O1 C1 O2 . . 126.6(4)
O1 C1 C2 . . 117.4(4)
O2 C1 C2 . . 116.0(4)
O8 C9 O7 . . 122.4(4)
O8 C9 C10 . . 118.9(4)
O7 C9 C10 . . 118.7(4)
C28 O20 Gd1 . . 126.1(3)
O10 N2 O9 . . 122.4(5)
O10 N2 C12 . . 118.5(5)
O9 N2 C12 . . 119.0(5)
O18 C23 O17 . . 122.6(4)
O18 C23 C22 . . 119.0(4)
O17 C23 C22 . . 118.4(4)
C34 N7 C35 . . 123.1(6)
C34 N7 C36 . . 119.9(5)
C35 N7 C36 . . 116.7(5)
C28 N5 C29 . . 122.5(5)
C28 N5 C30 . . 122.1(6)
C29 N5 C30 . . 115.4(6)
O19 C25 N4 . . 123.6(5)
O3B N1 O4 . . 118.8(7)
O4 N1 O3A . . 123.7(6)
O3B N1 C4 . . 119.9(6)
O4 N1 C4 . . 118.8(5)
O3A N1 C4 . . 116.3(6)
O16 N3 O15 . . 122.9(6)
O16 N3 C20 . . 119.7(5)
O15 N3 C20 . . 117.4(5)
C25 N4 C26 . . 120.6(6)
C25 N4 C27 . . 121.9(5)
C26 N4 C27 . . 117.4(6)
O22 C34 N7 . . 125.3(6)
O20 C28 N5 . . 125.0(5)
C31 N6 C33 . . 119.7(6)
C31 N6 C32 . . 121.1(6)
C33 N6 C32 . . 119.2(6)
O6 C7 O5 . . 126.1(5)
O6 C7 C6 . . 116.3(4)
O5 C7 C6 . . 117.6(4)
O12 C15 O11 . . 125.0(4)
O12 C15 C14 . . 116.1(4)
O11 C15 C14 . . 118.8(4)
O21 C31 N6 . . 123.9(6)
C6 C8 C2 . . 121.6(4)
C11 C10 C16 . . 120.4(4)
C11 C10 C9 . . 120.2(4)
C16 C10 C9 . . 119.4(4)
C5 C6 C8 . . 120.2(4)
C5 C6 C7 . . 118.6(4)
C8 C6 C7 . . 121.2(4)
C8 C2 C3 . . 118.2(4)
C8 C2 C1 . . 121.7(4)
C3 C2 C1 . . 120.1(4)
C4 C5 C6 . . 117.9(4)
C19 C18 C24 . . 119.8(4)
C19 C18 C17 . . 118.8(4)
C24 C18 C17 . . 121.3(4)
C12 C13 C14 . . 118.0(4)
C16 C14 C13 . . 120.2(4)
C16 C14 C15 . . 119.1(4)
C13 C14 C15 . . 120.7(4)
C21 C22 C24 . . 120.7(4)
C21 C22 C23 . . 118.8(4)
C24 C22 C23 . . 120.4(4)
C4 C3 C2 . . 118.4(4)
C5 C4 C3 . . 123.6(4)
C5 C4 N1 . . 117.4(4)
C3 C4 N1 . . 119.0(4)
C20 C19 C18 . . 118.3(4)
C18 C24 C22 . . 119.8(4)
C19 C20 C21 . . 123.2(5)
C19 C20 N3 . . 119.7(4)
C21 C20 N3 . . 117.1(5)
C22 C21 C20 . . 118.0(5)
C10 C11 C12 . . 118.1(5)
C13 C12 C11 . . 123.0(5)
C13 C12 N2 . . 118.4(5)
C11 C12 N2 . . 118.5(5)
C14 C16 C10 . . 120.2(4)
C34 O22 Gd2 . . 124.2(4)
C1 O1 Gd1 . . 133.7(3)

loop_
_geom_bond_atom_site_label_1
_geom_bond_atom_site_label_2
_geom_bond_site_symmetry_2
_geom_bond_distance
Gd1 O2 7_565 2.386(3)
Gd1 O7 . 2.391(3)
Gd1 O14 . 2.405(3)
Gd1 O1 . 2.417(3)
Gd1 O20 . 2.422(3)
Gd1 O19 . 2.443(4)
Gd1 O8 . 2.506(3)
Gd2 O12 7_565 2.247(4)
Gd2 O6 6_575 2.303(3)
Gd2 O21 . 2.396(4)
Gd2 O22 . 2.407(4)
Gd2 O5 5_675 2.409(3)
Gd2 O11 8_565 2.442(3)
Gd2 O17 . 2.444(3)
Gd2 O18 . 2.477(3)
O21 C31 . 1.235(7)
O8 C9 . 1.258(6)
O7 C9 . 1.265(6)
O17 C23 . 1.263(6)
O14 C17 . 1.265(5)
O13 C17 . 1.253(6)
O2 C1 . 1.256(6)
O2 Gd1 7_565 2.386(3)
O12 C15 . 1.249(6)
O12 Gd2 7_565 2.247(4)
O11 C15 . 1.254(6)
O11 Gd2 8_466 2.442(3)
O6 C7 . 1.246(6)
O6 Gd2 6_576 2.303(3)
O19 C25 . 1.231(6)
O18 C23 . 1.255(6)
O5 C7 . 1.249(6)
O5 Gd2 5_675 2.409(3)
C17 C18 . 1.511(6)
C1 O1 . 1.255(6)
C1 C2 . 1.498(6)
C9 C10 . 1.503(6)
O20 C28 . 1.230(6)
N2 O10 . 1.224(7)
N2 O9 . 1.237(6)
N2 C12 . 1.440(7)
C23 C22 . 1.504(6)
N7 C34 . 1.305(7)
N7 C35 . 1.439(8)
N7 C36 . 1.458(8)
N5 C28 . 1.316(7)
N5 C29 . 1.451(8)
N5 C30 . 1.456(11)
C25 N4 . 1.317(7)
N1 O3B . 1.203(11)
N1 O4 . 1.229(7)
N1 O3A . 1.280(11)
N1 C4 . 1.481(6)
N3 O16 . 1.211(7)
N3 O15 . 1.227(7)
N3 C20 . 1.470(7)
N4 C26 . 1.453(10)
N4 C27 . 1.459(8)
C34 O22 . 1.240(7)
N6 C31 . 1.331(8)
N6 C33 . 1.434(9)
N6 C32 . 1.449(8)
C7 C6 . 1.514(6)
C15 C14 . 1.507(6)
C8 C6 . 1.393(6)
C8 C2 . 1.403(6)
C10 C11 . 1.381(7)
C10 C16 . 1.394(7)
C6 C5 . 1.387(6)
C2 C3 . 1.408(6)
C5 C4 . 1.378(7)
C18 C19 . 1.388(7)
C18 C24 . 1.393(6)
C13 C12 . 1.379(7)
C13 C14 . 1.394(7)
C14 C16 . 1.384(6)
C22 C21 . 1.372(7)
C22 C24 . 1.397(6)
C3 C4 . 1.391(7)
C19 C20 . 1.375(7)
C20 C21 . 1.380(7)
C11 C12 . 1.384(7)
O27 O27 5_675 1.39(3)
